data_2239218
loop_
_publ_author_name
'Chopra, Ambika'
'Jain, Shalini'
'Srivastava, Sanjay K.'
'Gupta, Sushil K.'
'Butcher, Ray J.'

_publ_section_title
;
 Triphenyltellurium chloride
;
_journal_coeditor_code JJ2184
_journal_issue 4
_journal_name_full 'Acta Crystallographica Section E'
_journal_page_first o421
_journal_page_last o422
_journal_paper_doi 10.1107/S160053681400498X
_journal_volume 70
_journal_year 2014
_chemical_formula_iupac 'C18 H15 Cl Te'
_chemical_formula_moiety 'C18 H15 Cl Te'
_chemical_formula_sum 'C18 H15 Cl Te'
_chemical_formula_weight 394.35
_chemical_name_systematic
;
Triphenyltellurium chloride
;
_space_group_crystal_system monoclinic
_space_group_IT_number 14
_space_group_name_Hall '-P 2ybc'
_space_group_name_H-M_alt 'P 1 21/c 1'
_symmetry_space_group_name_Hall '-P 2ybc'
_symmetry_space_group_name_H-M 'P 1 21/c 1'
_atom_sites_solution_hydrogens geom
_audit_creation_method SHELXL-2013
_cell_angle_alpha 90.00
_cell_angle_beta 105.2453(16)
_cell_angle_gamma 90.00
_cell_formula_units_Z 8
_cell_length_a 18.7514(3)
_cell_length_b 9.60800(15)
_cell_length_c 18.4367(3)
_cell_measurement_reflns_used 8646
_cell_measurement_temperature 123(2)
_cell_measurement_theta_max 75.3283
_cell_measurement_theta_min 2.9886
_cell_volume 3204.73(9)
_computing_cell_refinement '<i>CrysAlis PRO</i> (Agilent, 2012)'
_computing_data_collection '<i>CrysAlis PRO</i> (Agilent, 2012)'
_computing_data_reduction '<i>CrysAlis PRO</i> (Agilent, 2012)'
_computing_molecular_graphics 'SHELXTL (Sheldrick, 2008)'
_computing_publication_material 'SHELXTL (Sheldrick, 2008)'
_computing_structure_refinement 'SHELXL2013 (Sheldrick, 2008)'
_computing_structure_solution 'SHELXS2013 (Sheldrick, 2008)'
_diffrn_ambient_temperature 123(2)
_diffrn_detector_area_resol_mean 10.5081
_diffrn_measured_fraction_theta_full 0.998
_diffrn_measured_fraction_theta_max 0.970
_diffrn_measurement_device_type 'Agilent Xcalibur (Ruby, Gemini)'
_diffrn_measurement_method '\w scans'
_diffrn_radiation_type CuK\a
_diffrn_radiation_wavelength 1.54184
_diffrn_reflns_av_R_equivalents 0.0514
_diffrn_reflns_limit_h_max 22
_diffrn_reflns_limit_h_min -23
_diffrn_reflns_limit_k_max 11
_diffrn_reflns_limit_k_min -11
_diffrn_reflns_limit_l_max 22
_diffrn_reflns_limit_l_min -15
_diffrn_reflns_number 12435
_diffrn_reflns_theta_full 67.500
_diffrn_reflns_theta_max 75.511
_diffrn_reflns_theta_min 4.889
_exptl_absorpt_coefficient_mu 16.068
_exptl_absorpt_correction_T_max 1.00000
_exptl_absorpt_correction_T_min 0.21449
_exptl_absorpt_correction_type multi-scan
_exptl_absorpt_process_details
;
(CrysAlis PRO; Agilent, 2012)
;
_exptl_crystal_colour colorless
_exptl_crystal_density_diffrn 1.635
_exptl_crystal_density_method 'not measured'
_exptl_crystal_description prism
_exptl_crystal_F_000 1536
_exptl_crystal_size_max 0.25
_exptl_crystal_size_mid 0.12
_exptl_crystal_size_min 0.08
_refine_diff_density_max 0.977
_refine_diff_density_min -1.237
_refine_ls_extinction_method none
_refine_ls_goodness_of_fit_ref 1.036
_refine_ls_hydrogen_treatment constr
_refine_ls_matrix_type full
_refine_ls_number_parameters 361
_refine_ls_number_reflns 6446
_refine_ls_number_restraints 0
_refine_ls_restrained_S_all 1.036
_refine_ls_R_factor_all 0.0392
_refine_ls_R_factor_gt 0.0336
_refine_ls_shift/su_max 0.002
_refine_ls_shift/su_mean 0.000
_refine_ls_structure_factor_coef Fsqd
_refine_ls_weighting_details 'w=1/[\s^2^(Fo^2^)+(0.0353P)^2^] where P=(Fo^2^+2Fc^2^)/3'
_refine_ls_weighting_scheme calc
_refine_ls_wR_factor_gt 0.0750
_refine_ls_wR_factor_ref 0.0773
_reflns_number_gt 5854
_reflns_number_total 6446
_reflns_threshold_expression I>2\s(I)
_cod_data_source_file jj2184sup1.cif
_cod_data_source_block I
_cod_original_cell_volume 3204.74(9)
_cod_database_code 2239218
_cod_database_fobs_code 2239218
_shelx_space_group_comment
;
The symmetry employed for this shelxl refinement is uniquely defined
by the following loop, which should always be used as a source of
symmetry information in preference to the above space-group names.
They are only intended as comments.
;
_shelxl_version_number .2013

loop_
_space_group_symop_operation_xyz
'x, y, z'
'-x, y+1/2, -z+1/2'
'-x, -y, -z'
'x, -y-1/2, z-1/2'

loop_
_atom_site_type_symbol
_atom_site_label
_atom_site_fract_x
_atom_site_fract_y
_atom_site_fract_z
_atom_site_U_iso_or_equiv
_atom_site_adp_type
_atom_site_calc_flag
_atom_site_occupancy
Te Te1 0.94906(2) 0.68564(2) 0.31239(2) 0.01281(7) Uani d 1
Cl Cl1A 0.89902(5) 0.50007(10) 0.36822(5) 0.02617(18) Uani d 1
C C1A 0.90760(17) 0.8720(3) 0.34765(15) 0.0117(5) Uani d 1
C C2A 0.95451(18) 0.9705(4) 0.39152(17) 0.0174(6) Uani d 1
H H2AA 1.0060 0.9520 0.4089 0.021 Uiso calc 1
C C3A 0.9264(2) 1.0956(4) 0.40997(19) 0.0221(7) Uani d 1
H H3AA 0.9586 1.1625 0.4395 0.027 Uiso calc 1
C C4A 0.8510(2) 1.1227(4) 0.38521(19) 0.0203(7) Uani d 1
H H4AA 0.8318 1.2084 0.3976 0.024 Uiso calc 1
C C5A 0.80402(18) 1.0247(4) 0.34240(17) 0.0177(6) Uani d 1
H H5AA 0.7525 1.0427 0.3260 0.021 Uiso calc 1
C C6A 0.83215(17) 0.9001(4) 0.32338(16) 0.0136(6) Uani d 1
H H6AA 0.7997 0.8337 0.2936 0.016 Uiso calc 1
C C7A 0.90531(16) 0.6542(4) 0.19509(16) 0.0132(6) Uani d 1
C C8A 0.9106(2) 0.7593(4) 0.14490(18) 0.0192(6) Uani d 1
H H8AA 0.9337 0.8449 0.1632 0.023 Uiso calc 1
C C9A 0.8819(2) 0.7394(4) 0.06757(18) 0.0241(7) Uani d 1
H H9AA 0.8860 0.8112 0.0334 0.029 Uiso calc 1
C C10A 0.8474(2) 0.6147(4) 0.04067(18) 0.0253(8) Uani d 1
H H10A 0.8277 0.6015 -0.0119 0.030 Uiso calc 1
C C11A 0.84169(19) 0.5095(4) 0.0903(2) 0.0217(7) Uani d 1
H H11A 0.8182 0.4243 0.0717 0.026 Uiso calc 1
C C12A 0.87045(18) 0.5289(4) 0.16747(19) 0.0175(6) Uani d 1
H H12A 0.8664 0.4569 0.2014 0.021 Uiso calc 1
C C13A 1.06448(16) 0.6564(3) 0.35559(16) 0.0113(5) Uani d 1
C C14A 1.11265(18) 0.6647(4) 0.30923(16) 0.0157(6) Uani d 1
H H14A 1.0936 0.6821 0.2570 0.019 Uiso calc 1
C C15A 1.18813(18) 0.6477(4) 0.33918(18) 0.0183(6) Uani d 1
H H15A 1.2206 0.6547 0.3076 0.022 Uiso calc 1
C C16A 1.21641(18) 0.6202(4) 0.41587(19) 0.0196(7) Uani d 1
H H16A 1.2681 0.6082 0.4363 0.023 Uiso calc 1
C C17A 1.16919(19) 0.6103(4) 0.46211(17) 0.0175(6) Uani d 1
H H17A 1.1884 0.5911 0.5141 0.021 Uiso calc 1
C C18A 1.09335(18) 0.6286(3) 0.43220(16) 0.0143(6) Uani d 1
H H18A 1.0611 0.6220 0.4641 0.017 Uiso calc 1
Te Te2 0.45436(2) 0.55648(2) 0.33256(2) 0.01326(7) Uani d 1
Cl Cl1B 0.40664(5) 0.72841(10) 0.39883(5) 0.02692(18) Uani d 1
C C1B 0.40378(16) 0.5962(4) 0.21742(16) 0.0139(6) Uani d 1
C C2B 0.4015(2) 0.4914(4) 0.16450(18) 0.0191(6) Uani d 1
H H2BA 0.4224 0.4030 0.1806 0.023 Uiso calc 1
C C3B 0.3690(2) 0.5145(4) 0.08827(18) 0.0216(7) Uani d 1
H H3BA 0.3680 0.4424 0.0528 0.026 Uiso calc 1
C C4B 0.33825(19) 0.6434(4) 0.06456(18) 0.0207(7) Uani d 1
H H4BA 0.3159 0.6593 0.0127 0.025 Uiso calc 1
C C5B 0.33996(18) 0.7490(4) 0.11611(18) 0.0186(6) Uani d 1
H H5BA 0.3191 0.8373 0.0995 0.022 Uiso calc 1
C C6B 0.37254(17) 0.7257(3) 0.19282(17) 0.0146(6) Uani d 1
H H6BA 0.3734 0.7980 0.2282 0.017 Uiso calc 1
C C7B 0.56983(16) 0.5920(3) 0.36148(16) 0.0110(5) Uani d 1
C C8B 0.60684(17) 0.5895(4) 0.30504(15) 0.0138(6) Uani d 1
H H8BA 0.5800 0.5717 0.2546 0.017 Uiso calc 1
C C9B 0.68260(19) 0.6128(4) 0.32186(17) 0.0182(6) Uani d 1
H H9BA 0.7073 0.6108 0.2830 0.022 Uiso calc 1
C C10B 0.72222(18) 0.6392(4) 0.39582(18) 0.0188(6) Uani d 1
H H10B 0.7740 0.6550 0.4075 0.023 Uiso calc 1
C C11B 0.68595(18) 0.6424(4) 0.45235(17) 0.0164(6) Uani d 1
H H11B 0.7130 0.6611 0.5027 0.020 Uiso calc 1
C C12B 0.60982(18) 0.6181(4) 0.43578(16) 0.0148(6) Uani d 1
H H12B 0.5853 0.6194 0.4748 0.018 Uiso calc 1
C C13B 0.41530(17) 0.3643(3) 0.36394(15) 0.0121(6) Uani d 1
C C14B 0.46223(18) 0.2532(4) 0.39384(17) 0.0173(6) Uani d 1
H H14B 0.5143 0.2645 0.4044 0.021 Uiso calc 1
C C15B 0.4328(2) 0.1266(4) 0.40814(19) 0.0229(7) Uani d 1
H H15B 0.4649 0.0514 0.4281 0.027 Uiso calc 1
C C16B 0.3565(2) 0.1092(4) 0.39335(18) 0.0219(7) Uani d 1
H H16B 0.3365 0.0222 0.4027 0.026 Uiso calc 1
C C17B 0.30978(19) 0.2199(4) 0.36487(18) 0.0205(7) Uani d 1
H H17B 0.2578 0.2090 0.3557 0.025 Uiso calc 1
C C18B 0.33869(17) 0.3461(4) 0.34975(16) 0.0145(6) Uani d 1
H H18B 0.3063 0.4208 0.3296 0.017 Uiso calc 1

loop_
_atom_site_aniso_label
_atom_site_aniso_U_11
_atom_site_aniso_U_22
_atom_site_aniso_U_33
_atom_site_aniso_U_12
_atom_site_aniso_U_13
_atom_site_aniso_U_23
Te1 0.01195(10) 0.01092(11) 0.01414(9) 0.00276(7) 0.00093(7) 0.00010(6)
Cl1A 0.0262(4) 0.0210(4) 0.0342(4) 0.0001(3) 0.0131(3) 0.0099(3)
C1A 0.0140(14) 0.0102(14) 0.0114(11) 0.0027(11) 0.0043(10) -0.0017(10)
C2A 0.0125(14) 0.0214(18) 0.0168(13) -0.0011(13) 0.0010(11) -0.0029(12)
C3A 0.0222(17) 0.0186(18) 0.0268(16) -0.0052(14) 0.0085(13) -0.0093(14)
C4A 0.0259(17) 0.0130(16) 0.0254(15) 0.0060(13) 0.0131(13) -0.0020(12)
C5A 0.0143(15) 0.0195(17) 0.0197(13) 0.0084(13) 0.0051(11) 0.0036(12)
C6A 0.0124(14) 0.0135(15) 0.0131(12) 0.0006(12) 0.0004(10) -0.0001(11)
C7A 0.0080(13) 0.0125(15) 0.0176(13) 0.0057(11) 0.0008(10) -0.0012(11)
C8A 0.0234(17) 0.0118(16) 0.0191(14) 0.0002(13) 0.0001(12) -0.0017(12)
C9A 0.0317(19) 0.0200(18) 0.0170(14) 0.0076(15) 0.0002(13) 0.0034(13)
C10A 0.0245(17) 0.029(2) 0.0171(14) 0.0161(16) -0.0045(12) -0.0083(14)
C11A 0.0174(16) 0.0165(17) 0.0271(16) 0.0042(13) -0.0014(12) -0.0115(13)
C12A 0.0133(14) 0.0129(16) 0.0249(15) 0.0009(12) 0.0026(12) -0.0050(12)
C13A 0.0082(12) 0.0096(14) 0.0134(12) 0.0003(11) -0.0019(10) -0.0023(10)
C14A 0.0189(15) 0.0152(16) 0.0122(12) 0.0010(12) 0.0027(11) -0.0017(11)
C15A 0.0134(14) 0.0190(17) 0.0240(15) 0.0018(13) 0.0071(12) -0.0047(13)
C16A 0.0110(14) 0.0183(17) 0.0250(15) 0.0030(13) -0.0030(12) -0.0043(13)
C17A 0.0177(15) 0.0157(16) 0.0136(12) 0.0049(13) -0.0057(11) -0.0012(11)
C18A 0.0165(15) 0.0129(15) 0.0130(12) 0.0007(12) 0.0031(11) -0.0015(11)
Te2 0.01147(10) 0.01182(11) 0.01491(10) -0.00067(7) 0.00070(7) 0.00025(6)
Cl1B 0.0253(4) 0.0222(4) 0.0349(4) 0.0029(3) 0.0109(3) -0.0098(3)
C1B 0.0070(13) 0.0157(16) 0.0165(13) -0.0049(12) -0.0012(10) -0.0002(12)
C2B 0.0233(17) 0.0115(16) 0.0204(14) -0.0034(13) 0.0020(12) 0.0003(12)
C3B 0.0301(18) 0.0161(17) 0.0172(14) -0.0052(14) 0.0038(13) -0.0037(12)
C4B 0.0191(16) 0.0219(18) 0.0175(14) -0.0076(14) -0.0019(12) 0.0066(13)
C5B 0.0135(15) 0.0165(17) 0.0224(15) -0.0028(12) -0.0012(12) 0.0078(13)
C6B 0.0111(13) 0.0098(15) 0.0203(14) -0.0022(12) -0.0004(11) 0.0013(11)
C7B 0.0076(12) 0.0088(14) 0.0144(12) 0.0018(11) -0.0011(10) 0.0018(10)
C8B 0.0166(15) 0.0140(15) 0.0091(11) -0.0023(12) 0.0003(10) 0.0027(10)
C9B 0.0186(15) 0.0202(18) 0.0171(14) -0.0020(13) 0.0070(11) 0.0059(12)
C10B 0.0139(14) 0.0168(17) 0.0228(15) -0.0017(13) -0.0002(12) 0.0007(12)
C11B 0.0138(14) 0.0162(16) 0.0157(13) -0.0014(12) -0.0024(11) -0.0029(11)
C12B 0.0166(15) 0.0159(16) 0.0119(12) 0.0028(12) 0.0035(11) -0.0021(11)
C13B 0.0152(14) 0.0121(15) 0.0081(11) -0.0024(12) 0.0016(10) 0.0029(10)
C14B 0.0152(15) 0.0185(17) 0.0187(13) 0.0029(13) 0.0052(11) 0.0033(12)
C15B 0.0334(19) 0.0160(17) 0.0208(14) 0.0064(15) 0.0100(13) 0.0056(12)
C16B 0.0321(19) 0.0182(17) 0.0181(14) -0.0100(14) 0.0116(13) -0.0001(12)
C17B 0.0178(16) 0.0253(19) 0.0187(13) -0.0090(14) 0.0056(12) -0.0025(13)
C18B 0.0116(14) 0.0165(16) 0.0143(12) 0.0000(12) 0.0017(10) -0.0006(11)

loop_
_atom_type_symbol
_atom_type_description
_atom_type_scat_dispersion_real
_atom_type_scat_dispersion_imag
_atom_type_scat_source
C C 0.0181 0.0091 'International Tables Vol C Tables 4.2.6.8 and 6.1.1.4'
H H 0.0000 0.0000 'International Tables Vol C Tables 4.2.6.8 and 6.1.1.4'
Te Te -0.1759 6.3531 'International Tables Vol C Tables 4.2.6.8 and 6.1.1.4'
Cl Cl 0.3639 0.7018 'International Tables Vol C Tables 4.2.6.8 and 6.1.1.4'

loop_
_geom_angle_atom_site_label_1
_geom_angle_atom_site_label_2
_geom_angle_atom_site_label_3
_geom_angle
C13A Te1 C1A 114.64(12)
C13A Te1 C7A 116.54(11)
C1A Te1 C7A 110.95(11)
C13A Te1 Cl1A 102.64(9)
C1A Te1 Cl1A 106.43(9)
C7A Te1 Cl1A 104.14(10)
C6A C1A C2A 119.1(3)
C6A C1A Te1 119.2(2)
C2A C1A Te1 121.6(2)
C3A C2A C1A 120.4(3)
C3A C2A H2AA 119.8
C1A C2A H2AA 119.8
C2A C3A C4A 120.0(3)
C2A C3A H3AA 120.0
C4A C3A H3AA 120.0
C5A C4A C3A 119.9(3)
C5A C4A H4AA 120.0
C3A C4A H4AA 120.0
C4A C5A C6A 120.1(3)
C4A C5A H5AA 119.9
C6A C5A H5AA 119.9
C5A C6A C1A 120.4(3)
C5A C6A H6AA 119.8
C1A C6A H6AA 119.8
C8A C7A C12A 119.3(3)
C8A C7A Te1 119.9(2)
C12A C7A Te1 120.7(2)
C7A C8A C9A 120.3(3)
C7A C8A H8AA 119.9
C9A C8A H8AA 119.9
C10A C9A C8A 120.0(3)
C10A C9A H9AA 120.0
C8A C9A H9AA 120.0
C11A C10A C9A 120.2(3)
C11A C10A H10A 119.9
C9A C10A H10A 119.9
C10A C11A C12A 119.9(3)
C10A C11A H11A 120.0
C12A C11A H11A 120.0
C11A C12A C7A 120.3(3)
C11A C12A H12A 119.9
C7A C12A H12A 119.9
C18A C13A C14A 119.1(3)
C18A C13A Te1 119.4(2)
C14A C13A Te1 121.5(2)
C15A C14A C13A 120.3(3)
C15A C14A H14A 119.8
C13A C14A H14A 119.8
C14A C15A C16A 120.1(3)
C14A C15A H15A 120.0
C16A C15A H15A 120.0
C17A C16A C15A 120.1(3)
C17A C16A H16A 119.9
C15A C16A H16A 119.9
C16A C17A C18A 119.9(3)
C16A C17A H17A 120.0
C18A C17A H17A 120.0
C17A C18A C13A 120.5(3)
C17A C18A H18A 119.8
C13A C18A H18A 119.8
C7B Te2 C1B 112.45(11)
C7B Te2 C13B 118.37(12)
C1B Te2 C13B 109.51(11)
C7B Te2 Cl1B 104.96(9)
C1B Te2 Cl1B 105.13(10)
C13B Te2 Cl1B 105.20(9)
C2B C1B C6B 118.8(3)
C2B C1B Te2 119.6(2)
C6B C1B Te2 121.6(2)
C1B C2B C3B 121.0(3)
C1B C2B H2BA 119.5
C3B C2B H2BA 119.5
C4B C3B C2B 119.7(3)
C4B C3B H3BA 120.2
C2B C3B H3BA 120.2
C5B C4B C3B 120.3(3)
C5B C4B H4BA 119.8
C3B C4B H4BA 119.8
C4B C5B C6B 120.0(3)
C4B C5B H5BA 120.0
C6B C5B H5BA 120.0
C1B C6B C5B 120.2(3)
C1B C6B H6BA 119.9
C5B C6B H6BA 119.9
C8B C7B C12B 119.3(3)
C8B C7B Te2 119.1(2)
C12B C7B Te2 121.6(2)
C9B C8B C7B 120.7(3)
C9B C8B H8BA 119.6
C7B C8B H8BA 119.6
C8B C9B C10B 119.9(3)
C8B C9B H9BA 120.1
C10B C9B H9BA 120.1
C11B C10B C9B 119.9(3)
C11B C10B H10B 120.0
C9B C10B H10B 120.0
C10B C11B C12B 120.4(3)
C10B C11B H11B 119.8
C12B C11B H11B 119.8
C11B C12B C7B 119.8(3)
C11B C12B H12B 120.1
C7B C12B H12B 120.1
C14B C13B C18B 119.0(3)
C14B C13B Te2 123.0(2)
C18B C13B Te2 117.9(2)
C15B C14B C13B 120.2(3)
C15B C14B H14B 119.9
C13B C14B H14B 119.9
C14B C15B C16B 120.4(3)
C14B C15B H15B 119.8
C16B C15B H15B 119.8
C17B C16B C15B 119.6(3)
C17B C16B H16B 120.2
C15B C16B H16B 120.2
C18B C17B C16B 120.3(3)
C18B C17B H17B 119.9
C16B C17B H17B 119.9
C17B C18B C13B 120.5(3)
C17B C18B H18B 119.7
C13B C18B H18B 119.7

loop_
_geom_bond_atom_site_label_1
_geom_bond_atom_site_label_2
_geom_bond_distance
Te1 C13A 2.119(3)
Te1 C1A 2.121(3)
Te1 C7A 2.123(3)
Te1 Cl1A 2.3720(9)
C1A C6A 1.394(4)
C1A C2A 1.396(4)
C2A C3A 1.390(5)
C2A H2AA 0.9500
C3A C4A 1.390(5)
C3A H3AA 0.9500
C4A C5A 1.386(5)
C4A H4AA 0.9500
C5A C6A 1.390(5)
C5A H5AA 0.9500
C6A H6AA 0.9500
C7A C8A 1.390(5)
C7A C12A 1.400(5)
C8A C9A 1.398(4)
C8A H8AA 0.9500
C9A C10A 1.390(6)
C9A H9AA 0.9500
C10A C11A 1.386(6)
C10A H10A 0.9500
C11A C12A 1.396(5)
C11A H11A 0.9500
C12A H12A 0.9500
C13A C18A 1.399(4)
C13A C14A 1.400(4)
C14A C15A 1.387(5)
C14A H14A 0.9500
C15A C16A 1.399(5)
C15A H15A 0.9500
C16A C17A 1.384(5)
C16A H16A 0.9500
C17A C18A 1.395(5)
C17A H17A 0.9500
C18A H18A 0.9500
Te2 C7B 2.117(3)
Te2 C1B 2.120(3)
Te2 C13B 2.122(3)
Te2 Cl1B 2.3659(9)
C1B C2B 1.395(5)
C1B C6B 1.399(5)
C2B C3B 1.395(5)
C2B H2BA 0.9500
C3B C4B 1.387(5)
C3B H3BA 0.9500
C4B C5B 1.385(5)
C4B H4BA 0.9500
C5B C6B 1.403(4)
C5B H5BA 0.9500
C6B H6BA 0.9500
C7B C8B 1.395(4)
C7B C12B 1.401(4)
C8B C9B 1.390(5)
C8B H8BA 0.9500
C9B C10B 1.394(5)
C9B H9BA 0.9500
C10B C11B 1.387(5)
C10B H10B 0.9500
C11B C12B 1.398(5)
C11B H11B 0.9500
C12B H12B 0.9500
C13B C14B 1.401(5)
C13B C18B 1.402(4)
C14B C15B 1.389(5)
C14B H14B 0.9500
C15B C16B 1.395(6)
C15B H15B 0.9500
C16B C17B 1.390(6)
C16B H16B 0.9500
C17B C18B 1.386(5)
C17B H17B 0.9500
C18B H18B 0.9500

loop_
_geom_hbond_atom_site_label_D
_geom_hbond_atom_site_label_H
_geom_hbond_atom_site_label_A
_geom_hbond_site_symmetry_A
_geom_hbond_distance_DH
_geom_hbond_distance_HA
_geom_hbond_distance_DA
_geom_hbond_angle_DHA
C2A H2AA Cg2 2_555 0.95 2.96 3.587(4) 125
C5A H5AA Cg4 1_555 0.95 2.65 3.497(4) 149
C10A H10A Cg1 4_555 0.95 2.83 3.580(4) 137
C5B H5BA Cg5 2_655 0.95 2.76 3.532(4) 139
C11A H11A Cg3 2_545 0.95 2.91 3.601(4) 131
C12B H12B Cg6 3_666 0.95 2.95 3.671(3) 134
C14B H14B Cg4 2_645 0.95 2.86 3.589(4) 134
C17B H17B Cg2 1_555 0.95 2.78 3.679(4) 158

loop_
_geom_torsion_atom_site_label_1
_geom_torsion_atom_site_label_2
_geom_torsion_atom_site_label_3
_geom_torsion_atom_site_label_4
_geom_torsion
C6A C1A C2A C3A -0.7(5)
Te1 C1A C2A C3A 176.0(3)
C1A C2A C3A C4A 0.5(5)
C2A C3A C4A C5A 0.3(5)
C3A C4A C5A C6A -0.8(5)
C4A C5A C6A C1A 0.6(5)
C2A C1A C6A C5A 0.2(5)
Te1 C1A C6A C5A -176.6(2)
C12A C7A C8A C9A -0.6(5)
Te1 C7A C8A C9A 180.0(3)
C7A C8A C9A C10A 0.6(6)
C8A C9A C10A C11A -0.4(6)
C9A C10A C11A C12A 0.2(5)
C10A C11A C12A C7A -0.2(5)
C8A C7A C12A C11A 0.4(5)
Te1 C7A C12A C11A 179.8(2)
C18A C13A C14A C15A -1.0(5)
Te1 C13A C14A C15A 178.8(3)
C13A C14A C15A C16A 0.9(5)
C14A C15A C16A C17A -0.2(6)
C15A C16A C17A C18A -0.3(6)
C16A C17A C18A C13A 0.2(5)
C14A C13A C18A C17A 0.5(5)
Te1 C13A C18A C17A -179.4(3)
C6B C1B C2B C3B 0.2(5)
Te2 C1B C2B C3B -179.6(3)
C1B C2B C3B C4B -0.2(6)
C2B C3B C4B C5B 0.3(5)
C3B C4B C5B C6B -0.4(5)
C2B C1B C6B C5B -0.3(5)
Te2 C1B C6B C5B 179.5(2)
C4B C5B C6B C1B 0.4(5)
C12B C7B C8B C9B -0.1(5)
Te2 C7B C8B C9B 179.8(3)
C7B C8B C9B C10B -0.1(5)
C8B C9B C10B C11B -0.1(6)
C9B C10B C11B C12B 0.5(6)
C10B C11B C12B C7B -0.7(5)
C8B C7B C12B C11B 0.5(5)
Te2 C7B C12B C11B -179.4(3)
C18B C13B C14B C15B 0.8(4)
Te2 C13B C14B C15B -175.3(2)
C13B C14B C15B C16B -0.4(5)
C14B C15B C16B C17B -0.7(5)
C15B C16B C17B C18B 1.3(5)
C16B C17B C18B C13B -0.9(5)
C14B C13B C18B C17B -0.2(4)
Te2 C13B C18B C17B 176.1(2)
